data_2000803
loop_
_publ_author_name
'Jones, P. G.'
'Bembenek, E.'

_publ_section_title
;
 Redetermination of the structure of zinc disilver(I) tetrathiocyanate
 (at 178 K)
;
_journal_issue 7
_journal_name_full 'Acta Crystallographica Section C'
_journal_page_first 1361
_journal_page_last 1362
_journal_paper_doi 10.1107/S0108270192003986
_journal_volume 48
_journal_year 1992
_chemical_formula_sum 'C4 Ag2 N4 S4 Zn'
_chemical_formula_weight 513.4
_symmetry_cell_setting monoclinic
_symmetry_space_group_name_Hall '-C 2yc'
_symmetry_space_group_name_H-M 'C 1 2/c 1'
_atom_type_scat_source IntTabIV
_cell_angle_alpha 90
_cell_angle_beta 96.57(4)
_cell_angle_gamma 90
_cell_formula_units_Z 4
_cell_length_a 19.720(9)
_cell_length_b 7.703(3)
_cell_length_c 7.753(3)
_cell_measurement_reflns_used 49
_cell_measurement_temperature 178
_cell_measurement_theta_max 11.5
_cell_measurement_theta_min 10
_cell_volume 1170.0(8)
_diffrn_measurement_device 'Siemens R3'
_diffrn_measurement_method \w
_diffrn_radiation_type MoK\a
_diffrn_radiation_wavelength 0.71069
_diffrn_reflns_av_R_equivalents 0.04
_diffrn_reflns_limit_h_max 25
_diffrn_reflns_limit_h_min -25
_diffrn_reflns_limit_k_max 10
_diffrn_reflns_limit_k_min 0
_diffrn_reflns_limit_l_max 10
_diffrn_reflns_limit_l_min 0
_diffrn_reflns_number 5383
_diffrn_reflns_theta_max 27.5
_diffrn_standards_decay_% +-1.5
_diffrn_standards_interval_count 147
_diffrn_standards_number 3
_exptl_absorpt_coefficient_mu 6.0
_exptl_absorpt_correction_T_max 0.99
_exptl_absorpt_correction_T_min 0.23
_exptl_absorpt_correction_type 'empirical \y scans'
_exptl_crystal_colour Colourless
_exptl_crystal_density_diffrn 2.915
_exptl_crystal_description Prism
_exptl_crystal_size_max 0.9
_exptl_crystal_size_mid 0.7
_exptl_crystal_size_min 0.4
_refine_diff_density_max 1.0
_refine_diff_density_min -0.9
_refine_ls_goodness_of_fit_obs 1.6
_refine_ls_number_parameters 70
_refine_ls_number_reflns 1328
_refine_ls_R_factor_obs 0.026
_refine_ls_shift/esd_max 0.002
_refine_ls_structure_factor_coef F
_refine_ls_weighting_details 'w = 1/[\s^2^(F)+0.0001F^2^]'
_refine_ls_weighting_scheme calc
_refine_ls_wR_factor_obs 0.030
_reflns_number_observed 1328
_reflns_number_total 1351
_reflns_observed_criterion F>4\s(F)
_cod_data_source_file ha1006.cif
_cod_data_source_block ha1006a
_cod_depositor_comments
;
The following automatic conversions were performed:

'_refine_ls_weighting_scheme' value '1/[\s^2^(F)+0.0001F^2^]' was
changed to 'calc'. New tag '_refine_ls_weighting_details' was
created. The value of the new tag was set to 'w =
1/[\s^2^(F)+0.0001F^2^]'.

Automatic conversion script
Id: cif_fix_values 3143 2015-03-26 13:38:13Z robertas 
;
_cod_original_cell_volume 1170.0(7)
_cod_original_formula_sum 'Ag2 C4 N4 S4 Zn1'
_cod_database_code 2000803

loop_
_atom_site_label
_atom_site_fract_x
_atom_site_fract_y
_atom_site_fract_z
_atom_site_U_iso_or_equiv
Ag .205260(10) .09578(2) .26763(2) .02510(10)
Zn .50000 .16483(4) .25000 .01670(10)
S(1) .29939(3) -.11251(6) .38966(6) .01750(10)
S(2) .13289(3) .10224(6) .53246(6) .0192(2)
N(1) .42556(10) .0178(2) .3142(2) .0237(5)
N(2) .04535(10) -.1725(2) .4213(2) .0208(5)
C(1) .37350(11) -.0371(2) .3417(2) .0168(5)
C(2) .08141(11) -.0582(3) .4664(2) .0168(5)

loop_
_geom_angle_atom_site_label_1
_geom_angle_atom_site_label_2
_geom_angle_atom_site_label_3
_geom_angle
S(1) Ag S(2) 99.20(10)
S(2) Ag S(1) 111.30(10)
S(2) Ag S(2) 104.40(10)
N(1) Zn N(1) 109.50(10)
N(1) Zn N(2) 104.10(10)
Ag S(1) C(1) 108.70(10)
C(1) S(1) Ag 100.70(10)
Ag S(2) Ag 103.10(10)
Zn N(1) C(1) 165.1(2)
S(1) C(1) N(1) 177.6(2)
S(1) Ag S(1) 135.70(10)
S(1) Ag S(2) 101.80(10)
S(1) Ag S(2) 100.90(10)
N(1) Zn N(2) 119.50(10)
N(2) Zn N(2) 100.80(10)
Ag S(1) Ag 113.00(10)
Ag S(2) C(2) 96.50(10)
C(2) S(2) Ag 92.60(10)
C(2) N(2) Zn 154.6(2)
S(2) C(2) N(2) 179.3(2)

loop_
_geom_bond_atom_site_label_1
_geom_bond_atom_site_label_2
_geom_bond_distance
Ag S(1) 2.552(2)
Ag S(1) 2.553(2)
Zn N(1) 1.963(2)
S(1) C(1) 1.654(2)
N(1) C(1) 1.153(3)
Ag S(2) 2.632(2)
Ag S(2) 2.663(2)
Zn N(2) 1.965(2)
S(2) C(2) 1.644(2)
N(2) C(2) 1.160(3)
